data_4507850
loop_
_publ_author_name
'Wang, Lu-Hua'
'Shang, Ran'
'Zheng, Zhong'
'Liu, Chun-Li'
'Wang, Zhe-Ming'

_publ_section_title
;
 Two Systems of [DabcoH2]2+/[PipH2]2+--Uranyl--Oxalate Showing Reversible
 Crystal-to-Crystal Transformations Controlled by the
 Diammonium/Uranyl/Oxalate Ratios in Aqueous Solutions ([DabcoH2]2+=
 1,4-Diazabicyclo-[2.2.2]-octaneH2and [PipH2]2+= PiperazineH2)
;
_journal_issue 6
_journal_name_full 'Crystal Growth &amp; Design'
_journal_page_first 2597
_journal_paper_doi 10.1021/cg400364x
_journal_volume 13
_journal_year 2013
_chemical_formula_sum 'C10 H20 N2 O13 U'
_chemical_formula_weight 614.31
_chemical_name_systematic
; 
 ? 
;
_space_group_IT_number 179
_symmetry_cell_setting hexagonal
_symmetry_space_group_name_Hall 'P 65 2 (0 0 1)'
_symmetry_space_group_name_H-M 'P 65 2 2'
_atom_sites_solution_hydrogens geom
_atom_sites_solution_primary direct
_atom_sites_solution_secondary difmap
_audit_creation_method SHELXL-97
_cell_angle_alpha 90.00
_cell_angle_beta 90.00
_cell_angle_gamma 120.00
_cell_formula_units_Z 6
_cell_length_a 10.41830(10)
_cell_length_b 10.41830(10)
_cell_length_c 28.6329(3)
_cell_measurement_reflns_used 45546
_cell_measurement_temperature 290(2)
_cell_measurement_theta_max 27.485
_cell_measurement_theta_min 3.395
_cell_volume 2691.47(5)
_computing_cell_refinement 'HKL Scalepack (Otwinowski & Minor, 1997)'
_computing_data_collection 'KappaCCD (Nonius B. V., 1998)'
_computing_data_reduction 'HKL Denzo (Otwinowski & Minor, 1997) & maXus (Mackay et al., 1998)'
_computing_molecular_graphics 'Bruker SHELXTL V5.1 (Sheldrick, 1998)'
_computing_publication_material 'SHELXL-97 (Sheldrick, 1997)'
_computing_structure_refinement 'SHELXL-97 (Sheldrick, 1997)'
_computing_structure_solution 'SHELXS-97 (Sheldrick, 1997)'
_diffrn_ambient_temperature 290(2)
_diffrn_detector_area_resol_mean 9
_diffrn_measured_fraction_theta_full 0.997
_diffrn_measured_fraction_theta_max 0.997
_diffrn_measurement_device_type 'NONIUS KappaCCD'
_diffrn_measurement_method CCD
_diffrn_radiation_monochromator graphite
_diffrn_radiation_source 'fine-focus sealed tube'
_diffrn_radiation_type MoK\a
_diffrn_radiation_wavelength 0.71073
_diffrn_reflns_av_R_equivalents 0.0782
_diffrn_reflns_av_sigmaI/netI 0.0299
_diffrn_reflns_limit_h_max 13
_diffrn_reflns_limit_h_min -13
_diffrn_reflns_limit_k_max 13
_diffrn_reflns_limit_k_min -13
_diffrn_reflns_limit_l_max 37
_diffrn_reflns_limit_l_min -36
_diffrn_reflns_number 45629
_diffrn_reflns_theta_full 27.50
_diffrn_reflns_theta_max 27.50
_diffrn_reflns_theta_min 3.63
_diffrn_standards_decay_% 0
_exptl_absorpt_coefficient_mu 9.115
_exptl_absorpt_correction_T_max 0.280
_exptl_absorpt_correction_T_min 0.181
_exptl_absorpt_correction_type multi-scan
_exptl_absorpt_process_details
;
multi-scan from symmetry-related measurements 
 Sortav (Blessing 1995, 1997)
;
_exptl_crystal_colour yellow
_exptl_crystal_density_diffrn 2.274
_exptl_crystal_density_method 'not measured'
_exptl_crystal_description rod
_exptl_crystal_F_000 1740
_exptl_crystal_size_max 0.25
_exptl_crystal_size_mid 0.18
_exptl_crystal_size_min 0.15
_refine_diff_density_max 0.485
_refine_diff_density_min -0.277
_refine_diff_density_rms 0.075
_refine_ls_abs_structure_details 'Flack H D (1983), Acta Cryst. A39, 876-881'
_refine_ls_abs_structure_Flack -0.022(19)
_refine_ls_extinction_method none
_refine_ls_goodness_of_fit_ref 0.984
_refine_ls_hydrogen_treatment constr
_refine_ls_matrix_type full
_refine_ls_number_parameters 131
_refine_ls_number_reflns 2070
_refine_ls_number_restraints 51
_refine_ls_restrained_S_all 1.033
_refine_ls_R_factor_all 0.0449
_refine_ls_R_factor_gt 0.0286
_refine_ls_shift/su_max 0.000
_refine_ls_shift/su_mean 0.000
_refine_ls_structure_factor_coef Fsqd
_refine_ls_weighting_details 'calc w=1/[\s^2^(Fo^2^)+(0.0386P)^2^+0.0000P] where P=(Fo^2^+2Fc^2^)/3'
_refine_ls_weighting_scheme calc
_refine_ls_wR_factor_gt 0.0596
_refine_ls_wR_factor_ref 0.0635
_reflns_number_gt 1646
_reflns_number_total 2070
_reflns_threshold_expression >2sigma(I)
_cod_data_source_file cg400364x_si_001.cif
_cod_data_source_block dabco1-290K
_cod_depositor_comments
;
The following automatic conversions were performed:

'_refine_ls_hydrogen_treatment' value 'constr.' was replaced with the
value 'constr' as specified in the replacement file
'src/cod-tools/trunk/data/replacement-values/replacement_values.lst'.

Automatic conversion script
Id: cif_fix_values 5376 2017-05-30 11:51:03Z andrius 
;
_cod_original_sg_symbol_H-M 'P 6(5)22'
_cod_database_code 4507850

loop_
_symmetry_equiv_pos_as_xyz
'x, y, z'
'-y, x-y, z+2/3'
'-x+y, -x, z+1/3'
'-x, -y, z+1/2'
'y, -x+y, z+1/6'
'x-y, x, z+5/6'
'y, x, -z+2/3'
'x-y, -y, -z'
'-x, -x+y, -z+1/3'
'-y, -x, -z+1/6'
'-x+y, y, -z+1/2'
'x, x-y, -z+5/6'

loop_
_atom_site_label
_atom_site_type_symbol
_atom_site_fract_x
_atom_site_fract_y
_atom_site_fract_z
_atom_site_U_iso_or_equiv
_atom_site_adp_type
_atom_site_occupancy
_atom_site_symmetry_multiplicity
_atom_site_calc_flag
_atom_site_refinement_flags
U1 U 0.74396(3) 0.74396(3) 0.3333 0.05559(12) Uani 1 2 d S
O1 O 0.6554(7) 0.8351(6) 0.35748(16) 0.0913(15) Uani 1 1 d .
O2 O 0.8509(5) 0.7394(7) 0.40611(17) 0.0862(15) Uani 1 1 d .
O3 O 0.5894(6) 0.5354(6) 0.38018(14) 0.0917(17) Uani 1 1 d .
O4 O 0.8314(8) 0.6252(10) 0.47345(18) 0.125(3) Uani 1 1 d .
O5 O 0.5427(9) 0.4265(8) 0.44883(18) 0.132(3) Uani 1 1 d .
O6 O 0.9704(8) 0.9704(8) 0.3333 0.174(5) Uani 1 2 d SD
H6 H 1.053(7) 0.996(7) 0.353(3) 0.209 Uiso 1 1 d D
C1 C 0.7809(9) 0.6340(11) 0.4350(2) 0.081(2) Uani 1 1 d .
C2 C 0.6229(10) 0.5198(9) 0.4207(3) 0.085(2) Uani 1 1 d .
N1 N 0.6356(10) 0.4344(12) 0.5423(2) 0.157(5) Uani 1 1 d DU
H1A H 0.6621 0.4620 0.5121 0.189 Uiso 1 1 calc R
C3 C 0.5491(9) 0.4974(9) 0.5582(2) 0.083(2) Uani 1 1 d DU
H3A H 0.4620 0.4634 0.5386 0.100 Uiso 1 1 calc R
H3B H 0.6069 0.6046 0.5561 0.100 Uiso 1 1 calc R
C4 C 0.7698(15) 0.484(3) 0.5700(4) 0.43(2) Uani 1 1 d DU
H4A H 0.8374 0.5889 0.5646 0.518 Uiso 1 1 calc R
H4B H 0.8191 0.4299 0.5610 0.518 Uiso 1 1 calc R
C5 C 0.543(3) 0.2732(14) 0.5442(3) 0.40(2) Uani 1 1 d DU
H5A H 0.5927 0.2266 0.5292 0.483 Uiso 1 1 calc R
H5B H 0.4495 0.2415 0.5283 0.483 Uiso 1 1 calc R
O7 O 0.118(4) 0.179(3) 0.3786(17) 0.44(3) Uani 0.50 1 d PU
O8 O 0.300(4) 0.153(5) 0.4410(17) 0.40(3) Uani 0.50 1 d PU

loop_
_atom_site_aniso_label
_atom_site_aniso_U_11
_atom_site_aniso_U_22
_atom_site_aniso_U_33
_atom_site_aniso_U_23
_atom_site_aniso_U_13
_atom_site_aniso_U_12
U1 0.06289(16) 0.06289(16) 0.04240(15) -0.00349(7) 0.00349(7) 0.03249(17)
O1 0.130(5) 0.117(5) 0.063(3) -0.010(3) 0.002(3) 0.089(4)
O2 0.068(3) 0.125(4) 0.058(3) 0.000(3) -0.006(2) 0.042(3)
O3 0.097(3) 0.092(4) 0.051(2) 0.012(2) -0.001(2) 0.020(3)
O4 0.114(5) 0.241(9) 0.061(3) 0.032(4) 0.008(3) 0.119(6)
O5 0.165(7) 0.106(4) 0.070(3) 0.032(3) 0.006(4) 0.027(4)
O6 0.134(5) 0.134(5) 0.111(6) -0.003(4) 0.003(4) -0.040(7)
C1 0.084(5) 0.134(7) 0.050(4) 0.009(4) 0.002(3) 0.074(6)
C2 0.118(6) 0.085(5) 0.055(4) 0.008(4) 0.009(4) 0.052(5)
N1 0.241(11) 0.298(15) 0.067(4) 0.079(6) 0.070(6) 0.235(12)
C3 0.114(6) 0.102(6) 0.068(4) 0.013(4) 0.007(4) 0.081(6)
C4 0.32(2) 1.06(7) 0.130(12) 0.26(2) 0.116(13) 0.51(4)
C5 1.03(6) 0.30(2) 0.121(10) 0.137(12) 0.25(2) 0.52(3)
O7 0.22(3) 0.25(3) 0.63(7) -0.23(4) 0.11(4) -0.03(2)
O8 0.25(3) 0.31(3) 0.49(6) -0.21(4) 0.15(3) 0.02(3)

loop_
_atom_type_symbol
_atom_type_description
_atom_type_scat_dispersion_real
_atom_type_scat_dispersion_imag
_atom_type_scat_source
C C 0.0033 0.0016 'International Tables Vol C Tables 4.2.6.8 and 6.1.1.4'
H H 0.0000 0.0000 'International Tables Vol C Tables 4.2.6.8 and 6.1.1.4'
N N 0.0061 0.0033 'International Tables Vol C Tables 4.2.6.8 and 6.1.1.4'
O O 0.0106 0.0060 'International Tables Vol C Tables 4.2.6.8 and 6.1.1.4'
U U -9.6767 9.6646 'International Tables Vol C Tables 4.2.6.8 and 6.1.1.4'

loop_
_geom_angle_atom_site_label_1
_geom_angle_atom_site_label_2
_geom_angle_atom_site_label_3
_geom_angle
_geom_angle_site_symmetry_1
_geom_angle_site_symmetry_3
O1 U1 O1 179.1(4) 7 .
O1 U1 O6 89.6(2) 7 .
O1 U1 O6 89.6(2) . .
O1 U1 O3 88.5(2) 7 7
O1 U1 O3 92.2(2) . 7
O6 U1 O3 142.96(12) . 7
O1 U1 O3 92.2(2) 7 .
O1 U1 O3 88.5(2) . .
O6 U1 O3 142.96(12) . .
O3 U1 O3 74.1(2) 7 .
O1 U1 O2 92.5(2) 7 7
O1 U1 O2 87.3(2) . 7
O6 U1 O2 77.02(14) . 7
O3 U1 O2 66.13(18) 7 7
O3 U1 O2 139.75(18) . 7
O1 U1 O2 87.3(2) 7 .
O1 U1 O2 92.5(2) . .
O6 U1 O2 77.02(14) . .
O3 U1 O2 139.75(18) 7 .
O3 U1 O2 66.13(18) . .
O2 U1 O2 154.0(3) 7 .
C1 O2 U1 121.0(5) . .
C2 O3 U1 122.7(5) . .
U1 O6 H6 126.4(17) . .
O4 C1 O2 123.9(8) . .
O4 C1 C2 120.7(8) . .
O2 C1 C2 115.3(6) . .
O5 C2 O3 126.5(9) . .
O5 C2 C1 119.2(7) . .
O3 C2 C1 114.2(7) . .
C3 N1 C4 112.1(10) . .
C3 N1 C5 108.1(9) . .
C4 N1 C5 110.7(10) . .
C3 N1 H1A 108.6 . .
C4 N1 H1A 108.6 . .
C5 N1 H1A 108.6 . .
N1 C3 C3 109.2(3) . 10_666
N1 C3 H3A 109.8 . .
C3 C3 H3A 109.8 10_666 .
N1 C3 H3B 109.8 . .
C3 C3 H3B 109.8 10_666 .
H3A C3 H3B 108.3 . .
N1 C4 C5 108.9(9) . 10_666
N1 C4 H4A 109.9 . .
C5 C4 H4A 109.9 10_666 .
N1 C4 H4B 109.9 . .
C5 C4 H4B 109.9 10_666 .
H4A C4 H4B 108.3 . .
N1 C5 C4 106.7(11) . 10_666
N1 C5 H5A 110.4 . .
C4 C5 H5A 110.4 10_666 .
N1 C5 H5B 110.4 . .
C4 C5 H5B 110.4 10_666 .
H5A C5 H5B 108.6 . .

loop_
_geom_bond_atom_site_label_1
_geom_bond_atom_site_label_2
_geom_bond_distance
_geom_bond_site_symmetry_2
U1 O1 1.763(5) 7
U1 O1 1.763(5) .
U1 O6 2.360(8) .
U1 O3 2.369(5) 7
U1 O3 2.369(5) .
U1 O2 2.374(5) 7
U1 O2 2.374(5) .
O2 C1 1.273(9) .
O3 C2 1.246(8) .
O4 C1 1.243(8) .
O5 C2 1.215(9) .
O6 H6 0.949(15) .
C1 C2 1.527(11) .
N1 C3 1.428(8) .
N1 C4 1.460(13) .
N1 C5 1.461(14) .
N1 H1A 0.9100 .
C3 C3 1.521(11) 10_666
C3 H3A 0.9700 .
C3 H3B 0.9700 .
C4 C5 1.553(10) 10_666
C4 H4A 0.9700 .
C4 H4B 0.9700 .
C5 C4 1.553(10) 10_666
C5 H5A 0.9700 .
C5 H5B 0.9700 .
O8 O8 1.39(9) 12

loop_
_geom_hbond_atom_site_label_D
_geom_hbond_atom_site_label_H
_geom_hbond_atom_site_label_A
_geom_hbond_distance_DH
_geom_hbond_distance_HA
_geom_hbond_distance_DA
_geom_hbond_angle_DHA
N1 H1A O4 0.91 2.06 2.818(10) 140.5
N1 H1A O5 0.91 2.12 2.833(9) 134.2
